data_4502454
loop_
_publ_author_name
'Dra\<skovi\'c, Bojana M.'
'Bogdanovi\'c, Goran A.'
'Neelakantan, M. A.'
'Chamayou, Anne-Christine'
'Thalamuthu, S.'
'Avadhut, Yamini S.'
'Schmedt auf der G\"unne, J\"orn'
'Banerjee, Sharmila'
'Janiak, Christoph'

_publ_section_title
;
 N-o-Vanillylidene-l-histidine: Experimental Charge Density Analysis of a
 Double Zwitterionic Amino Acid Schiff-Base Compound
;
_journal_issue 4
_journal_name_full 'Crystal Growth &amp; Design'
_journal_page_first 1665
_journal_paper_doi 10.1021/cg901239v
_journal_volume 10
_journal_year 2010
_chemical_absolute_configuration syn
_chemical_formula_moiety 'C14 H15 N3 O4, H2 O'
_chemical_formula_sum 'C14 H17 N3 O5'
_chemical_formula_weight 307.31
_chemical_name_systematic
; 
N-o-vanillylidene-L-histidine; 
3-methoxysalicylidene-L-histidine;
N-(2-oxy-3-methoxy-benzylidene)-L-histidine  
;
_space_group_IT_number 19
_symmetry_cell_setting orthorhombic
_symmetry_space_group_name_Hall 'P 2ac 2ab'
_symmetry_space_group_name_H-M 'P 21 21 21'
_atom_sites_solution_hydrogens geom
_atom_sites_solution_primary direct
_atom_sites_solution_secondary difmap
_audit_creation_method SHELXL-97
_cell_angle_alpha 90.00
_cell_angle_beta 90.00
_cell_angle_gamma 90.00
_cell_formula_units_Z 4
_cell_length_a 8.6155(3)
_cell_length_b 11.6223(4)
_cell_length_c 14.8504(6)
_cell_measurement_reflns_used 7547
_cell_measurement_temperature 203(2)
_cell_measurement_theta_max 25.0
_cell_measurement_theta_min 2.23
_cell_volume 1487.00(9)
_computing_cell_refinement 'SAINT (Bruker, 2006)'
_computing_data_collection 'APEX2 (Bruker, 2006)'
_computing_data_reduction SAINT
_computing_molecular_graphics 'DIAMOND (Crystal Impact, 2009)'
_computing_structure_refinement 'SHELXL-97 (Sheldrick, 2008)'
_computing_structure_solution 'SHELXS-97 (Sheldrick, 2008)'
_diffrn_ambient_temperature 203(2)
_diffrn_measured_fraction_theta_full 0.996
_diffrn_measured_fraction_theta_max 0.996
_diffrn_measurement_device_type 'Bruker APEXII AXS CCD diffractometer'
_diffrn_measurement_method '\w scans'
_diffrn_radiation_monochromator graphite
_diffrn_radiation_source 'fine-focus sealed tube'
_diffrn_radiation_type MoK\a
_diffrn_radiation_wavelength 0.71073
_diffrn_reflns_av_R_equivalents 0.0578
_diffrn_reflns_av_sigmaI/netI 0.0248
_diffrn_reflns_limit_h_max 12
_diffrn_reflns_limit_h_min -12
_diffrn_reflns_limit_k_max 16
_diffrn_reflns_limit_k_min -16
_diffrn_reflns_limit_l_max 21
_diffrn_reflns_limit_l_min -21
_diffrn_reflns_number 31352
_diffrn_reflns_theta_full 30.56
_diffrn_reflns_theta_max 30.56
_diffrn_reflns_theta_min 2.23
_exptl_absorpt_coefficient_mu 0.106
_exptl_absorpt_correction_T_max 0.9877
_exptl_absorpt_correction_T_min 0.9676
_exptl_absorpt_correction_type multi-scan
_exptl_absorpt_process_details '(<i>SADABS</i>; Sheldrick, 1996)'
_exptl_crystal_colour orange
_exptl_crystal_density_diffrn 1.373
_exptl_crystal_density_method 'not measured'
_exptl_crystal_description columns
_exptl_crystal_F_000 648
_exptl_crystal_size_max 0.31
_exptl_crystal_size_mid 0.14
_exptl_crystal_size_min 0.12
_refine_diff_density_max 0.285
_refine_diff_density_min -0.198
_refine_diff_density_rms 0.047
_refine_ls_abs_structure_details 'Flack H D (1983), Acta Cryst. A39, 876-881'
_refine_ls_abs_structure_Flack 0(10)
_refine_ls_extinction_method none
_refine_ls_goodness_of_fit_ref 1.039
_refine_ls_hydrogen_treatment mixed
_refine_ls_matrix_type full
_refine_ls_number_parameters 214
_refine_ls_number_reflns 2586
_refine_ls_number_restraints 2
_refine_ls_restrained_S_all 1.039
_refine_ls_R_factor_all 0.0494
_refine_ls_R_factor_gt 0.0406
_refine_ls_shift/su_max 0.000
_refine_ls_shift/su_mean 0.000
_refine_ls_structure_factor_coef Fsqd
_refine_ls_weighting_details 'calc w=1/[\s^2^(Fo^2^)+(0.0741P)^2^+0.1153P] where P=(Fo^2^+2Fc^2^)/3'
_refine_ls_weighting_scheme calc
_refine_ls_wR_factor_gt 0.1066
_refine_ls_wR_factor_ref 0.1137
_reflns_number_gt 2244
_reflns_number_total 2586
_reflns_threshold_expression >2sigma(I)
_cod_data_source_file cg901239v_si_002.cif
_cod_data_source_block ovhis-normal-resolution
_cod_depositor_comments
;
The following automatic conversions were performed:

'_exptl_absorpt_correction_type' value 'Multi-scan' changed to
'multi-scan' according to
/home/saulius/struct/CIF-dictionaries/cif_core.dic dictionary named
'cif_core.dic' version 2.4.2 from 2011-04-26.

Automatic conversion script
Id: cif_fix_values 1715 2011-07-08 13:25:40Z adriana 
;
_cod_database_code 4502454

loop_
_symmetry_equiv_pos_as_xyz
'x, y, z'
'-x+1/2, -y, z+1/2'
'-x, y+1/2, -z+1/2'
'x+1/2, -y+1/2, -z'

loop_
_atom_site_label
_atom_site_type_symbol
_atom_site_fract_x
_atom_site_fract_y
_atom_site_fract_z
_atom_site_U_iso_or_equiv
_atom_site_adp_type
_atom_site_occupancy
_atom_site_symmetry_multiplicity
_atom_site_calc_flag
_atom_site_refinement_flags
N1 N 0.01763(17) 0.69175(13) 0.12461(9) 0.0257(3) Uani 1 1 d .
H1 H -0.075(3) 0.713(2) 0.1402(16) 0.039 Uiso 1 1 d .
N2 N 0.27661(18) 0.80982(14) 0.24187(11) 0.0307(3) Uani 1 1 d .
N3 N 0.50348(19) 0.80039(15) 0.18095(12) 0.0346(3) Uani 1 1 d .
H3A H 0.602(4) 0.820(2) 0.1589(18) 0.052 Uiso 1 1 d .
H3B H 0.189(4) 0.841(2) 0.2635(18) 0.052 Uiso 1 1 d .
O1 O -0.35111(19) 1.01871(13) 0.06649(10) 0.0429(4) Uani 1 1 d .
O2 O -0.21841(15) 0.82501(12) 0.11763(10) 0.0356(3) Uani 1 1 d .
O3 O -0.17870(16) 0.55255(11) 0.20475(11) 0.0371(3) Uani 1 1 d .
O4 O -0.02161(17) 0.40071(12) 0.19118(11) 0.0406(3) Uani 1 1 d .
C1 C -0.4204(4) 1.1276(2) 0.04609(17) 0.0563(7) Uani 1 1 d .
H1B H -0.5264 1.1288 0.0682 0.085 Uiso 1 1 calc R
H1C H -0.4204 1.1393 -0.0186 0.085 Uiso 1 1 calc R
H1D H -0.3615 1.1885 0.0749 0.085 Uiso 1 1 calc R
C2 C -0.2001(2) 1.00323(16) 0.04045(12) 0.0327(4) Uani 1 1 d .
C3 C -0.1366(2) 0.89610(15) 0.07121(11) 0.0271(3) Uani 1 1 d .
C4 C 0.0189(2) 0.87129(14) 0.04611(11) 0.0275(3) Uani 1 1 d .
C5 C 0.1079(3) 0.95057(17) -0.00549(13) 0.0379(4) Uani 1 1 d .
H5C H 0.2110 0.9333 -0.0210 0.046 Uiso 1 1 calc R
C6 C 0.0425(3) 1.05147(18) -0.03220(15) 0.0464(5) Uani 1 1 d .
H6A H 0.1011 1.1041 -0.0661 0.056 Uiso 1 1 calc R
C7 C -0.1128(3) 1.07795(17) -0.00954(13) 0.0423(5) Uani 1 1 d .
H7A H -0.1565 1.1477 -0.0290 0.051 Uiso 1 1 calc R
C8 C 0.0873(2) 0.76585(15) 0.07320(11) 0.0269(3) Uani 1 1 d .
H8A H 0.1880 0.7488 0.0529 0.032 Uiso 1 1 calc R
C9 C 0.0823(2) 0.58471(14) 0.15856(11) 0.0255(3) Uani 1 1 d .
H9A H 0.1441 0.5469 0.1108 0.031 Uiso 1 1 calc R
C10 C -0.0528(2) 0.50635(16) 0.18653(12) 0.0288(3) Uani 1 1 d .
C11 C 0.1855(2) 0.60592(16) 0.24261(12) 0.0299(4) Uani 1 1 d .
H11A H 0.1196 0.6302 0.2930 0.036 Uiso 1 1 calc R
H11B H 0.2362 0.5337 0.2597 0.036 Uiso 1 1 calc R
C12 C 0.3055(2) 0.69471(15) 0.22642(11) 0.0276(3) Uani 1 1 d .
C13 C 0.4498(2) 0.68952(17) 0.18850(13) 0.0319(4) Uani 1 1 d .
H13A H 0.5027 0.6225 0.1708 0.038 Uiso 1 1 calc R
C14 C 0.3972(2) 0.87117(17) 0.21420(14) 0.0341(4) Uani 1 1 d .
H14A H 0.4060 0.9517 0.2176 0.041 Uiso 1 1 calc R
O5 O 0.2274(3) 0.23665(19) 0.16007(13) 0.0621(5) Uani 1 1 d D
H5A H 0.210(5) 0.172(3) 0.200(2) 0.093 Uiso 1 1 d D
H5B H 0.164(5) 0.302(3) 0.181(2) 0.093 Uiso 1 1 d D

loop_
_atom_site_aniso_label
_atom_site_aniso_U_11
_atom_site_aniso_U_22
_atom_site_aniso_U_33
_atom_site_aniso_U_23
_atom_site_aniso_U_13
_atom_site_aniso_U_12
N1 0.0208(6) 0.0257(7) 0.0308(6) 0.0047(5) 0.0020(5) 0.0010(6)
N2 0.0216(6) 0.0308(7) 0.0397(8) -0.0066(6) 0.0013(6) 0.0029(6)
N3 0.0210(7) 0.0361(9) 0.0466(9) -0.0007(7) 0.0025(6) -0.0008(6)
O1 0.0433(8) 0.0365(7) 0.0490(8) 0.0024(6) -0.0079(7) 0.0141(7)
O2 0.0226(6) 0.0312(6) 0.0528(8) 0.0120(6) 0.0032(6) 0.0004(5)
O3 0.0221(6) 0.0301(7) 0.0590(8) 0.0046(6) 0.0098(6) 0.0011(5)
O4 0.0306(7) 0.0261(6) 0.0651(9) 0.0079(6) 0.0121(7) 0.0008(6)
C1 0.0729(18) 0.0469(13) 0.0492(12) 0.0015(10) -0.0069(12) 0.0321(13)
C2 0.0404(10) 0.0268(8) 0.0308(8) -0.0018(7) -0.0079(7) 0.0040(8)
C3 0.0286(8) 0.0249(7) 0.0277(7) 0.0018(6) -0.0041(6) -0.0018(7)
C4 0.0305(8) 0.0247(7) 0.0273(7) 0.0029(6) -0.0001(6) -0.0046(7)
C5 0.0438(11) 0.0333(9) 0.0366(9) 0.0052(8) 0.0046(8) -0.0107(8)
C6 0.0658(15) 0.0301(9) 0.0432(10) 0.0101(8) 0.0043(10) -0.0129(10)
C7 0.0674(15) 0.0228(8) 0.0368(9) 0.0051(7) -0.0090(10) -0.0016(9)
C8 0.0248(8) 0.0283(8) 0.0276(7) 0.0019(6) 0.0027(6) -0.0028(7)
C9 0.0222(7) 0.0229(7) 0.0315(7) 0.0036(6) 0.0040(6) 0.0018(6)
C10 0.0240(7) 0.0274(8) 0.0349(8) 0.0025(7) 0.0033(7) -0.0031(6)
C11 0.0260(7) 0.0311(8) 0.0326(8) 0.0059(7) -0.0006(7) 0.0018(7)
C12 0.0210(7) 0.0299(8) 0.0320(8) -0.0003(7) -0.0012(6) 0.0031(7)
C13 0.0230(7) 0.0311(9) 0.0415(9) -0.0010(7) 0.0027(7) 0.0055(7)
C14 0.0255(8) 0.0312(9) 0.0456(10) -0.0066(8) 0.0004(7) -0.0018(7)
O5 0.0615(12) 0.0631(12) 0.0616(10) 0.0152(9) 0.0198(9) 0.0164(10)

loop_
_atom_type_symbol
_atom_type_description
_atom_type_scat_dispersion_real
_atom_type_scat_dispersion_imag
_atom_type_scat_source
C C 0.0033 0.0000 'International Tables Vol C Tables 4.2.6.8 and 6.1.1.4'
H H 0.0000 0.0000 'International Tables Vol C Tables 4.2.6.8 and 6.1.1.4'
N N 0.0061 0.0000 'International Tables Vol C Tables 4.2.6.8 and 6.1.1.4'
O O 0.0106 0.0000 'International Tables Vol C Tables 4.2.6.8 and 6.1.1.4'

loop_
_geom_angle_atom_site_label_1
_geom_angle_atom_site_label_2
_geom_angle_atom_site_label_3
_geom_angle
C8 N1 C9 126.50(15)
C8 N1 H1 113.4(16)
C9 N1 H1 120.0(16)
C14 N2 C12 109.16(16)
C14 N2 H3B 123.7(18)
C12 N2 H3B 127.0(18)
C14 N3 C13 108.62(16)
C14 N3 H3A 127.0(17)
C13 N3 H3A 124.2(17)
C2 O1 C1 116.9(2)
O1 C1 H1B 109.5
O1 C1 H1C 109.5
H1B C1 H1C 109.5
O1 C1 H1D 109.5
H1B C1 H1D 109.5
H1C C1 H1D 109.5
C7 C2 O1 126.34(19)
C7 C2 C3 120.9(2)
O1 C2 C3 112.73(17)
O2 C3 C4 121.80(16)
O2 C3 C2 121.30(17)
C4 C3 C2 116.88(17)
C8 C4 C3 119.55(16)
C8 C4 C5 119.23(18)
C3 C4 C5 121.22(18)
C6 C5 C4 119.5(2)
C6 C5 H5C 120.3
C4 C5 H5C 120.3
C5 C6 C7 120.7(2)
C5 C6 H6A 119.7
C7 C6 H6A 119.7
C2 C7 C6 120.77(19)
C2 C7 H7A 119.6
C6 C7 H7A 119.6
N1 C8 C4 123.23(16)
N1 C8 H8A 118.4
C4 C8 H8A 118.4
N1 C9 C10 108.12(14)
N1 C9 C11 111.26(14)
C10 C9 C11 108.11(13)
N1 C9 H9A 109.8
C10 C9 H9A 109.8
C11 C9 H9A 109.8
O3 C10 O4 126.67(17)
O3 C10 C9 117.73(16)
O4 C10 C9 115.56(15)
C12 C11 C9 112.35(14)
C12 C11 H11A 109.1
C9 C11 H11A 109.1
C12 C11 H11B 109.1
C9 C11 H11B 109.1
H11A C11 H11B 107.9
C13 C12 N2 106.00(16)
C13 C12 C11 132.21(17)
N2 C12 C11 121.49(16)
C12 C13 N3 107.37(16)
C12 C13 H13A 126.3
N3 C13 H13A 126.3
N2 C14 N3 108.84(17)
N2 C14 H14A 125.6
N3 C14 H14A 125.6
H5A O5 H5B 109(3)

loop_
_geom_bond_atom_site_label_1
_geom_bond_atom_site_label_2
_geom_bond_distance
N1 C8 1.298(2)
N1 C9 1.453(2)
N1 H1 0.86(3)
N2 C14 1.326(2)
N2 C12 1.380(2)
N2 H3B 0.90(3)
N3 C14 1.326(3)
N3 C13 1.374(3)
N3 H3A 0.94(3)
O1 C2 1.369(3)
O1 C1 1.432(2)
O2 C3 1.286(2)
O3 C10 1.240(2)
O4 C10 1.259(2)
C1 H1B 0.9700
C1 H1C 0.9700
C1 H1D 0.9700
C2 C7 1.368(3)
C2 C3 1.435(2)
C3 C4 1.420(3)
C4 C8 1.418(2)
C4 C5 1.423(2)
C5 C6 1.360(3)
C5 H5C 0.9400
C6 C7 1.413(4)
C6 H6A 0.9400
C7 H7A 0.9400
C8 H8A 0.9400
C9 C10 1.535(2)
C9 C11 1.552(2)
C9 H9A 0.9900
C11 C12 1.481(3)
C11 H11A 0.9800
C11 H11B 0.9800
C12 C13 1.366(2)
C13 H13A 0.9400
C14 H14A 0.9400
O5 H5A 0.97(3)
O5 H5B 0.99(3)

loop_
_geom_hbond_atom_site_label_D
_geom_hbond_atom_site_label_H
_geom_hbond_atom_site_label_A
_geom_hbond_distance_DH
_geom_hbond_distance_HA
_geom_hbond_distance_DA
_geom_hbond_angle_DHA
_geom_hbond_site_symmetry_A
N1 H1 O2 0.86(3) 1.83(3) 2.558(2) 141(2) .
N3 H3A O2 0.94(3) 1.66(3) 2.590(2) 168(3) 1_655
N2 H3B O4 0.90(3) 1.73(3) 2.633(2) 178(3) 3
N2 H3B O3 0.90(3) 2.51(3) 3.049(2) 119(2) 3
O5 H5A O3 0.97(3) 2.00(3) 2.964(2) 173(3) 3_545
O5 H5B O4 0.99(3) 1.97(4) 2.907(2) 157(3) .
